data_7000107
loop_
_publ_author_name
'Ainscough, Eric W.'
'Brodie, Andrew M.'
'Depree, Craig V.'
'Moubaraki, Boujemaa'
'Murray, Keith S.'
'Otter, Carl A.'

_publ_section_title
;
 Copper(II) chloride complexes with multimodal ligands based on the
 cyclotriphosphazene platform.
;
_journal_issue 20
_journal_name_full 'Dalton transactions (Cambridge, England : 2003)'
_journal_page_first 3337
_journal_page_last 3343
_journal_paper_doi 10.1039/b508620e
_journal_year 2005
_chemical_formula_sum 'C30 H24 Cl2 Cu N9 O6 P3'
_chemical_formula_weight 833.93
_chemical_name_systematic
;
?
;
_space_group_IT_number 2
_symmetry_cell_setting triclinic
_symmetry_space_group_name_Hall '-P 1'
_symmetry_space_group_name_H-M 'P -1'
_atom_sites_solution_hydrogens geom
_atom_sites_solution_primary direct
_atom_sites_solution_secondary difmap
_audit_creation_method SHELXL-97
_cell_angle_alpha 72.850(3)
_cell_angle_beta 88.883(3)
_cell_angle_gamma 73.213(3)
_cell_formula_units_Z 2
_cell_length_a 10.028(3)
_cell_length_b 11.413(3)
_cell_length_c 16.835(4)
_cell_measurement_reflns_used 7111
_cell_measurement_temperature 170(2)
_cell_measurement_theta_max 26.41
_cell_measurement_theta_min 2.13
_cell_volume 1758.1(8)
_computing_cell_refinement 'Bruker XSCANS'
_computing_data_collection 'Bruker XSCANS'
_computing_data_reduction 'Bruker SHELXTL'
_computing_molecular_graphics 'Bruker SHELXTL'
_computing_publication_material 'Bruker SHELXTL'
_computing_structure_refinement 'SHELXL-97 (Sheldrick, 1997)'
_computing_structure_solution 'SHELXS-97 (Sheldrick, 1990)'
_diffrn_ambient_temperature 170(2)
_diffrn_measured_fraction_theta_full 0.984
_diffrn_measured_fraction_theta_max 0.984
_diffrn_measurement_device_type 'CCD area detector'
_diffrn_measurement_method 'phi and omega scans'
_diffrn_radiation_monochromator graphite
_diffrn_radiation_source 'fine-focus sealed tube'
_diffrn_radiation_type MoK\a
_diffrn_radiation_wavelength 0.71073
_diffrn_reflns_av_R_equivalents 0.0307
_diffrn_reflns_av_sigmaI/netI 0.0334
_diffrn_reflns_limit_h_max 12
_diffrn_reflns_limit_h_min -12
_diffrn_reflns_limit_k_max 14
_diffrn_reflns_limit_k_min -14
_diffrn_reflns_limit_l_max 21
_diffrn_reflns_limit_l_min -12
_diffrn_reflns_number 22609
_diffrn_reflns_theta_full 26.42
_diffrn_reflns_theta_max 26.42
_diffrn_reflns_theta_min 2.13
_exptl_absorpt_coefficient_mu 0.967
_exptl_absorpt_correction_type none
_exptl_crystal_colour green
_exptl_crystal_density_diffrn 1.575
_exptl_crystal_density_method 'not measured'
_exptl_crystal_description needle
_exptl_crystal_F_000 846
_exptl_crystal_size_max 0.48
_exptl_crystal_size_mid 0.18
_exptl_crystal_size_min 0.14
_refine_diff_density_max 1.422
_refine_diff_density_min -0.868
_refine_diff_density_rms 0.080
_refine_ls_extinction_method none
_refine_ls_goodness_of_fit_ref 1.060
_refine_ls_hydrogen_treatment constr
_refine_ls_matrix_type full
_refine_ls_number_parameters 460
_refine_ls_number_reflns 7111
_refine_ls_number_restraints 18
_refine_ls_restrained_S_all 1.075
_refine_ls_R_factor_all 0.0546
_refine_ls_R_factor_gt 0.0408
_refine_ls_shift/su_max 0.001
_refine_ls_shift/su_mean 0.000
_refine_ls_structure_factor_coef Fsqd
_refine_ls_weighting_details 'calc w=1/[\s^2^(Fo^2^)+(0.0530P)^2^+2.2148P] where P=(Fo^2^+2Fc^2^)/3'
_refine_ls_weighting_scheme calc
_refine_ls_wR_factor_gt 0.1020
_refine_ls_wR_factor_ref 0.1087
_reflns_number_gt 5742
_reflns_number_total 7111
_reflns_threshold_expression >2sigma(I)
_cod_data_source_file b508620e.txt
_cod_data_source_block cvdcu1
_cod_depositor_comments
;
The following automatic conversions were performed:
'_symmetry_cell_setting' value 'Triclinic' changed to 'triclinic'
according to '/home/saulius/struct/CIF-dictionaries/cif_core.dic'
dictionary named 'cif_core.dic' version 2.4.1 from 2010-06-29.

Automatic conversion script
Id: cif_fix_enum 1527 2010-12-29 10:47:43Z saulius 
;
_cod_original_sg_symbol_H-M P-1
_cod_database_code 7000107

loop_
_symmetry_equiv_pos_as_xyz
'x, y, z'
'-x, -y, -z'

loop_
_atom_site_label
_atom_site_type_symbol
_atom_site_fract_x
_atom_site_fract_y
_atom_site_fract_z
_atom_site_U_iso_or_equiv
_atom_site_adp_type
_atom_site_occupancy
_atom_site_symmetry_multiplicity
_atom_site_calc_flag
_atom_site_refinement_flags
_atom_site_disorder_assembly
_atom_site_disorder_group
Cu1 Cu 0.89502(4) -0.24725(3) 0.30405(2) 0.02007(10) Uani 1 1 d . . .
Cl1 Cl 0.70286(8) -0.31834(8) 0.31617(5) 0.03018(18) Uani 1 1 d . . .
Cl2 Cl 1.13432(8) -0.30241(7) 0.31556(5) 0.02846(17) Uani 1 1 d . . .
P1 P 0.81956(8) 0.03656(7) 0.16390(5) 0.01883(16) Uani 1 1 d . . .
P2 P 0.82509(7) 0.04141(7) 0.32710(5) 0.01889(16) Uani 1 1 d . . .
P3 P 0.87224(8) 0.24057(7) 0.20066(5) 0.01983(16) Uani 1 1 d . . .
O1 O 0.9433(2) -0.05495(19) 0.12937(12) 0.0214(4) Uani 1 1 d . . .
O2 O 0.6780(2) 0.0363(2) 0.12270(13) 0.0250(5) Uani 1 1 d . . .
O3 O 0.9432(2) -0.05324(19) 0.39811(12) 0.0212(4) Uani 1 1 d . . .
O4 O 0.6825(2) 0.0524(2) 0.37207(13) 0.0256(5) Uani 1 1 d . . .
O5 O 1.0176(2) 0.27416(19) 0.18729(13) 0.0255(5) Uani 1 1 d . . .
O6 O 0.7827(2) 0.38797(19) 0.17329(13) 0.0247(5) Uani 1 1 d . . .
N1 N 0.8130(2) -0.0302(2) 0.26064(15) 0.0211(5) Uani 1 1 d . . .
N2 N 0.8571(3) 0.1745(2) 0.29549(15) 0.0224(5) Uani 1 1 d . . .
N3 N 0.8426(3) 0.1737(2) 0.13568(15) 0.0221(5) Uani 1 1 d . . .
N16 N 0.9107(2) -0.2573(2) 0.18384(15) 0.0215(5) Uani 1 1 d . . .
N26 N 0.7296(3) 0.0902(3) -0.01549(17) 0.0323(6) Uani 1 1 d . . .
N36 N 0.8953(2) -0.2501(2) 0.42683(15) 0.0209(5) Uani 1 1 d . . .
N46 N 0.7446(3) 0.1426(3) 0.4667(2) 0.0409(7) Uani 1 1 d . . .
N56 N 1.1511(3) 0.0604(3) 0.23914(17) 0.0289(6) Uani 1 1 d . . .
N66 N 0.5649(3) 0.4594(3) 0.1052(2) 0.0395(7) Uani 1 1 d . . .
C11 C 0.9427(3) -0.1713(3) 0.11977(18) 0.0216(6) Uani 1 1 d . . .
C12 C 0.9827(3) -0.1918(3) 0.0451(2) 0.0291(7) Uani 1 1 d . . .
H12 H 1.0050 -0.1271 0.0015 0.035 Uiso 1 1 calc R . .
C13 C 0.9893(4) -0.3096(3) 0.0358(2) 0.0345(8) Uani 1 1 d . . .
H13 H 1.0175 -0.3279 -0.0146 0.041 Uiso 1 1 calc R . .
C14 C 0.9542(4) -0.4015(3) 0.1011(2) 0.0310(7) Uani 1 1 d . . .
H14 H 0.9574 -0.4828 0.0958 0.037 Uiso 1 1 calc R . .
C15 C 0.9151(3) -0.3719(3) 0.1729(2) 0.0262(6) Uani 1 1 d . . .
H15 H 0.8899 -0.4340 0.2169 0.031 Uiso 1 1 calc R . .
C21 C 0.6335(3) 0.0942(3) 0.03794(19) 0.0266(7) Uani 1 1 d . . .
C22 C 0.4902(4) 0.1458(4) 0.0190(2) 0.0389(8) Uani 1 1 d . . .
H22 H 0.4261 0.1460 0.0613 0.047 Uiso 1 1 calc R . .
C23 C 0.4460(4) 0.1968(4) -0.0647(3) 0.0468(10) Uani 1 1 d . . .
H23 H 0.3493 0.2335 -0.0815 0.056 Uiso 1 1 calc R . .
C24 C 0.5433(4) 0.1938(4) -0.1234(2) 0.0432(9) Uani 1 1 d . . .
H24 H 0.5149 0.2273 -0.1812 0.052 Uiso 1 1 calc R . .
C25 C 0.6826(4) 0.1414(4) -0.0967(2) 0.0434(9) Uani 1 1 d . . .
H25 H 0.7493 0.1411 -0.1375 0.052 Uiso 1 1 calc R . .
C31 C 0.9248(3) -0.1618(3) 0.45570(18) 0.0208(6) Uani 1 1 d . . .
C32 C 0.9439(3) -0.1738(3) 0.53887(19) 0.0287(7) Uani 1 1 d . . .
H32 H 0.9641 -0.1083 0.5561 0.034 Uiso 1 1 calc R . .
C33 C 0.9324(4) -0.2856(3) 0.5966(2) 0.0335(7) Uani 1 1 d . . .
H33 H 0.9465 -0.2987 0.6546 0.040 Uiso 1 1 calc R . .
C34 C 0.9002(4) -0.3779(3) 0.5688(2) 0.0315(7) Uani 1 1 d . . .
H34 H 0.8907 -0.4542 0.6075 0.038 Uiso 1 1 calc R . .
C35 C 0.8822(3) -0.3573(3) 0.48451(19) 0.0263(7) Uani 1 1 d . . .
H35 H 0.8596 -0.4206 0.4659 0.032 Uiso 1 1 calc R . .
C41 C 0.6452(3) 0.1209(3) 0.42981(19) 0.0292(7) Uani 1 1 d . . .
C42 C 0.5069(5) 0.1527(5) 0.4451(3) 0.0654(13) Uani 1 1 d U . .
H42 H 0.4398 0.1307 0.4179 0.078 Uiso 1 1 calc R . .
C43 C 0.4712(7) 0.2195(6) 0.5034(4) 0.0844(17) Uani 1 1 d U . .
H43 H 0.3776 0.2423 0.5184 0.101 Uiso 1 1 calc R . .
C44 C 0.5723(5) 0.2528(5) 0.5395(3) 0.0563(11) Uani 1 1 d U . .
H44 H 0.5484 0.3038 0.5762 0.068 Uiso 1 1 calc R . .
C45 C 0.7056(4) 0.2105(4) 0.5211(3) 0.0488(10) Uani 1 1 d . . .
H45 H 0.7758 0.2295 0.5478 0.059 Uiso 1 1 calc R . .
C51 C 1.1479(3) 0.1823(3) 0.21277(19) 0.0242(6) Uani 1 1 d . . .
C52 C 1.2614(3) 0.2294(3) 0.2082(2) 0.0344(8) Uani 1 1 d . . .
H52 H 1.2510 0.3188 0.1881 0.041 Uiso 1 1 calc R . .
C53 C 1.3912(4) 0.1395(4) 0.2346(3) 0.0439(9) Uani 1 1 d . . .
H53 H 1.4728 0.1662 0.2328 0.053 Uiso 1 1 calc R . .
C54 C 1.4004(4) 0.0095(4) 0.2636(2) 0.0415(9) Uani 1 1 d . . .
H54 H 1.4881 -0.0537 0.2823 0.050 Uiso 1 1 calc R . .
C55 C 1.2793(4) -0.0252(3) 0.2647(2) 0.0371(8) Uani 1 1 d . . .
H55 H 1.2860 -0.1139 0.2845 0.045 Uiso 1 1 calc R . .
C61 C 0.6365(3) 0.4273(3) 0.1766(2) 0.0262(7) Uani 1 1 d . . .
C62 C 0.5823(4) 0.4385(3) 0.2507(2) 0.0393(8) Uani 1 1 d . . .
H62 H 0.6404 0.4134 0.3004 0.047 Uiso 1 1 calc R . .
C63 C 0.4375(4) 0.4886(4) 0.2489(3) 0.0496(10) Uani 1 1 d . . .
H63 H 0.3939 0.4978 0.2983 0.060 Uiso 1 1 calc R . .
C64 C 0.3589(4) 0.5244(4) 0.1755(3) 0.0515(11) Uani 1 1 d . . .
H64 H 0.2604 0.5604 0.1729 0.062 Uiso 1 1 calc R . .
C65 C 0.4243(4) 0.5076(4) 0.1057(3) 0.0522(11) Uani 1 1 d . . .
H65 H 0.3687 0.5308 0.0553 0.063 Uiso 1 1 calc R . .

loop_
_atom_site_aniso_label
_atom_site_aniso_U_11
_atom_site_aniso_U_22
_atom_site_aniso_U_33
_atom_site_aniso_U_23
_atom_site_aniso_U_13
_atom_site_aniso_U_12
Cu1 0.02141(19) 0.01958(18) 0.01809(19) -0.00380(14) 0.00209(13) -0.00633(14)
Cl1 0.0273(4) 0.0381(4) 0.0293(4) -0.0098(3) 0.0057(3) -0.0165(3)
Cl2 0.0216(4) 0.0318(4) 0.0307(4) -0.0089(3) 0.0029(3) -0.0066(3)
P1 0.0202(4) 0.0169(4) 0.0180(4) -0.0030(3) 0.0000(3) -0.0057(3)
P2 0.0185(4) 0.0188(4) 0.0184(4) -0.0042(3) 0.0021(3) -0.0054(3)
P3 0.0211(4) 0.0157(4) 0.0216(4) -0.0039(3) 0.0014(3) -0.0054(3)
O1 0.0238(10) 0.0182(10) 0.0236(11) -0.0072(8) 0.0051(8) -0.0075(8)
O2 0.0237(11) 0.0262(11) 0.0222(11) -0.0019(9) -0.0031(8) -0.0081(9)
O3 0.0198(10) 0.0211(10) 0.0201(10) -0.0020(8) 0.0003(8) -0.0066(8)
O4 0.0215(10) 0.0311(12) 0.0257(11) -0.0096(9) 0.0055(9) -0.0091(9)
O5 0.0211(10) 0.0214(11) 0.0313(12) -0.0032(9) 0.0018(9) -0.0073(9)
O6 0.0236(11) 0.0151(10) 0.0321(12) -0.0042(9) 0.0022(9) -0.0037(8)
N1 0.0235(12) 0.0181(12) 0.0196(13) -0.0026(10) 0.0004(10) -0.0059(10)
N2 0.0273(13) 0.0180(12) 0.0224(13) -0.0063(10) 0.0018(10) -0.0071(10)
N3 0.0286(13) 0.0168(12) 0.0197(12) -0.0031(10) 0.0021(10) -0.0076(10)
N16 0.0217(12) 0.0220(12) 0.0195(12) -0.0042(10) 0.0009(10) -0.0069(10)
N26 0.0334(15) 0.0393(16) 0.0230(14) -0.0055(12) -0.0035(11) -0.0125(13)
N36 0.0189(12) 0.0201(12) 0.0196(12) -0.0023(10) 0.0011(9) -0.0034(10)
N46 0.0290(15) 0.060(2) 0.0405(18) -0.0290(16) 0.0094(13) -0.0100(14)
N56 0.0289(14) 0.0246(14) 0.0309(15) -0.0064(11) -0.0004(11) -0.0064(11)
N66 0.0363(16) 0.0348(16) 0.0436(18) -0.0122(14) -0.0096(14) -0.0035(13)
C11 0.0204(14) 0.0194(14) 0.0248(15) -0.0058(12) 0.0009(11) -0.0065(11)
C12 0.0391(18) 0.0245(16) 0.0256(16) -0.0074(13) 0.0110(14) -0.0133(14)
C13 0.050(2) 0.0302(18) 0.0291(18) -0.0143(15) 0.0141(16) -0.0159(16)
C14 0.0440(19) 0.0202(15) 0.0323(18) -0.0105(13) 0.0072(15) -0.0126(14)
C15 0.0308(16) 0.0207(15) 0.0266(16) -0.0046(12) 0.0032(13) -0.0096(13)
C21 0.0325(17) 0.0220(15) 0.0245(16) -0.0046(12) -0.0076(13) -0.0091(13)
C22 0.0310(18) 0.042(2) 0.038(2) -0.0097(17) -0.0064(15) -0.0035(16)
C23 0.040(2) 0.041(2) 0.050(2) -0.0099(18) -0.0232(18) -0.0003(17)
C24 0.056(2) 0.038(2) 0.0299(19) -0.0022(16) -0.0173(17) -0.0118(18)
C25 0.054(2) 0.053(2) 0.0227(18) -0.0049(16) -0.0035(16) -0.0211(19)
C31 0.0170(13) 0.0205(14) 0.0204(15) -0.0013(11) 0.0015(11) -0.0037(11)
C32 0.0347(17) 0.0306(17) 0.0230(16) -0.0079(13) 0.0007(13) -0.0130(14)
C33 0.045(2) 0.0346(18) 0.0185(16) -0.0036(14) 0.0019(14) -0.0123(16)
C34 0.0376(18) 0.0240(16) 0.0264(17) 0.0014(13) 0.0029(14) -0.0085(14)
C35 0.0277(16) 0.0209(15) 0.0264(16) -0.0030(13) 0.0032(13) -0.0057(12)
C41 0.0256(16) 0.0362(18) 0.0215(16) -0.0073(14) 0.0046(12) -0.0046(14)
C42 0.0624(15) 0.0706(15) 0.0642(15) -0.0252(10) 0.0045(10) -0.0163(10)
C43 0.0820(19) 0.0880(19) 0.0832(19) -0.0305(11) 0.0074(10) -0.0205(11)
C44 0.0559(14) 0.0590(14) 0.0537(14) -0.0226(10) 0.0054(9) -0.0108(9)
C45 0.043(2) 0.070(3) 0.042(2) -0.035(2) 0.0081(17) -0.012(2)
C51 0.0215(14) 0.0275(16) 0.0230(15) -0.0082(13) 0.0031(12) -0.0060(12)
C52 0.0301(17) 0.0350(18) 0.041(2) -0.0117(16) 0.0041(15) -0.0138(15)
C53 0.0252(17) 0.055(2) 0.055(2) -0.018(2) 0.0042(16) -0.0150(17)
C54 0.0245(17) 0.047(2) 0.047(2) -0.0148(18) -0.0041(15) 0.0007(16)
C55 0.0383(19) 0.0291(18) 0.039(2) -0.0098(15) -0.0026(15) -0.0030(15)
C61 0.0232(15) 0.0159(14) 0.0376(18) -0.0075(13) 0.0017(13) -0.0035(12)
C62 0.0370(19) 0.0329(19) 0.044(2) -0.0127(16) 0.0065(16) -0.0034(15)
C63 0.039(2) 0.040(2) 0.069(3) -0.020(2) 0.020(2) -0.0072(17)
C64 0.0265(18) 0.033(2) 0.089(3) -0.016(2) 0.000(2) -0.0025(15)
C65 0.033(2) 0.048(2) 0.070(3) -0.017(2) -0.017(2) -0.0035(18)

loop_
_atom_type_symbol
_atom_type_description
_atom_type_scat_dispersion_real
_atom_type_scat_dispersion_imag
_atom_type_scat_source
C C 0.0033 0.0016 'International Tables Vol C Tables 4.2.6.8 and 6.1.1.4'
H H 0.0000 0.0000 'International Tables Vol C Tables 4.2.6.8 and 6.1.1.4'
N N 0.0061 0.0033 'International Tables Vol C Tables 4.2.6.8 and 6.1.1.4'
O O 0.0106 0.0060 'International Tables Vol C Tables 4.2.6.8 and 6.1.1.4'
P P 0.1023 0.0942 'International Tables Vol C Tables 4.2.6.8 and 6.1.1.4'
Cl Cl 0.1484 0.1585 'International Tables Vol C Tables 4.2.6.8 and 6.1.1.4'
Cu Cu 0.3201 1.2651 'International Tables Vol C Tables 4.2.6.8 and 6.1.1.4'

loop_
_geom_angle_atom_site_label_1
_geom_angle_atom_site_label_2
_geom_angle_atom_site_label_3
_geom_angle
_geom_angle_site_symmetry_1
_geom_angle_site_symmetry_3
_geom_angle_publ_flag
N36 Cu1 N16 175.01(10) . . ?
N36 Cu1 N1 91.22(9) . . ?
N16 Cu1 N1 92.68(9) . . ?
N36 Cu1 Cl1 91.41(7) . . ?
N16 Cu1 Cl1 90.51(7) . . ?
N1 Cu1 Cl1 105.86(7) . . ?
N36 Cu1 Cl2 88.58(7) . . ?
N16 Cu1 Cl2 87.28(7) . . ?
N1 Cu1 Cl2 107.57(7) . . ?
Cl1 Cu1 Cl2 146.56(4) . . ?
N3 P1 N1 118.44(13) . . ?
N3 P1 O2 112.30(12) . . ?
N1 P1 O2 103.95(12) . . ?
N3 P1 O1 106.49(12) . . ?
N1 P1 O1 108.75(12) . . ?
O2 P1 O1 106.30(12) . . ?
N2 P2 N1 118.32(13) . . ?
N2 P2 O4 112.13(13) . . ?
N1 P2 O4 104.52(12) . . ?
N2 P2 O3 107.96(12) . . ?
N1 P2 O3 108.33(12) . . ?
O4 P2 O3 104.73(11) . . ?
N2 P3 N3 117.42(13) . . ?
N2 P3 O6 110.47(13) . . ?
N3 P3 O6 110.37(13) . . ?
N2 P3 O5 111.49(13) . . ?
N3 P3 O5 111.61(13) . . ?
O6 P3 O5 92.80(11) . . ?
C11 O1 P1 125.11(18) . . ?
C21 O2 P1 124.36(19) . . ?
C31 O3 P2 122.34(18) . . ?
C41 O4 P2 122.8(2) . . ?
C51 O5 P3 123.30(19) . . ?
C61 O6 P3 122.23(18) . . ?
P1 N1 P2 120.68(15) . . ?
P1 N1 Cu1 115.70(13) . . ?
P2 N1 Cu1 116.72(13) . . ?
P3 N2 P2 122.45(16) . . ?
P1 N3 P3 122.12(16) . . ?
C11 N16 C15 116.8(3) . . ?
C11 N16 Cu1 125.4(2) . . ?
C15 N16 Cu1 116.5(2) . . ?
C21 N26 C25 115.6(3) . . ?
C31 N36 C35 116.9(3) . . ?
C31 N36 Cu1 125.18(19) . . ?
C35 N36 Cu1 117.4(2) . . ?
C41 N46 C45 116.6(3) . . ?
C51 N56 C55 115.5(3) . . ?
C61 N66 C65 116.0(3) . . ?
N16 C11 C12 124.6(3) . . ?
N16 C11 O1 118.5(3) . . ?
C12 C11 O1 116.8(3) . . ?
C11 C12 C13 117.7(3) . . ?
C11 C12 H12 121.2 . . ?
C13 C12 H12 121.2 . . ?
C12 C13 C14 119.4(3) . . ?
C12 C13 H13 120.3 . . ?
C14 C13 H13 120.3 . . ?
C15 C14 C13 118.6(3) . . ?
C15 C14 H14 120.7 . . ?
C13 C14 H14 120.7 . . ?
N16 C15 C14 122.8(3) . . ?
N16 C15 H15 118.6 . . ?
C14 C15 H15 118.6 . . ?
N26 C21 C22 126.3(3) . . ?
N26 C21 O2 117.2(3) . . ?
C22 C21 O2 116.4(3) . . ?
C23 C22 C21 116.4(4) . . ?
C23 C22 H22 121.8 . . ?
C21 C22 H22 121.8 . . ?
C24 C23 C22 119.5(4) . . ?
C24 C23 H23 120.3 . . ?
C22 C23 H23 120.3 . . ?
C23 C24 C25 118.6(3) . . ?
C23 C24 H24 120.7 . . ?
C25 C24 H24 120.7 . . ?
N26 C25 C24 123.6(4) . . ?
N26 C25 H25 118.2 . . ?
C24 C25 H25 118.2 . . ?
N36 C31 C32 124.5(3) . . ?
N36 C31 O3 118.0(2) . . ?
C32 C31 O3 117.4(3) . . ?
C31 C32 C33 117.4(3) . . ?
C31 C32 H32 121.3 . . ?
C33 C32 H32 121.3 . . ?
C34 C33 C32 119.5(3) . . ?
C34 C33 H33 120.3 . . ?
C32 C33 H33 120.3 . . ?
C35 C34 C33 119.1(3) . . ?
C35 C34 H34 120.5 . . ?
C33 C34 H34 120.5 . . ?
N36 C35 C34 122.6(3) . . ?
N36 C35 H35 118.7 . . ?
C34 C35 H35 118.7 . . ?
N46 C41 C42 126.2(4) . . ?
N46 C41 O4 117.8(3) . . ?
C42 C41 O4 115.8(3) . . ?
C41 C42 C43 115.3(5) . . ?
C41 C42 H42 122.3 . . ?
C43 C42 H42 122.3 . . ?
C44 C43 C42 120.1(6) . . ?
C44 C43 H43 119.9 . . ?
C42 C43 H43 119.9 . . ?
C45 C44 C43 118.0(5) . . ?
C45 C44 H44 121.0 . . ?
C43 C44 H44 121.0 . . ?
C44 C45 N46 123.5(4) . . ?
C44 C45 H45 118.3 . . ?
N46 C45 H45 118.3 . . ?
N56 C51 C52 126.5(3) . . ?
N56 C51 O5 117.6(3) . . ?
C52 C51 O5 116.0(3) . . ?
C51 C52 C53 116.6(3) . . ?
C51 C52 H52 121.7 . . ?
C53 C52 H52 121.7 . . ?
C52 C53 C54 119.3(3) . . ?
C52 C53 H53 120.3 . . ?
C54 C53 H53 120.3 . . ?
C55 C54 C53 118.5(3) . . ?
C55 C54 H54 120.8 . . ?
C53 C54 H54 120.8 . . ?
N56 C55 C54 123.6(3) . . ?
N56 C55 H55 118.2 . . ?
C54 C55 H55 118.2 . . ?
N66 C61 C62 126.1(3) . . ?
N66 C61 O6 115.1(3) . . ?
C62 C61 O6 118.6(3) . . ?
C61 C62 C63 116.4(4) . . ?
C61 C62 H62 121.8 . . ?
C63 C62 H62 121.8 . . ?
C64 C63 C62 119.4(4) . . ?
C64 C63 H63 120.3 . . ?
C62 C63 H63 120.3 . . ?
C63 C64 C65 119.0(4) . . ?
C63 C64 H64 120.5 . . ?
C65 C64 H64 120.5 . . ?
N66 C65 C64 123.1(4) . . ?
N66 C65 H65 118.4 . . ?
C64 C65 H65 118.4 . . ?

loop_
_geom_bond_atom_site_label_1
_geom_bond_atom_site_label_2
_geom_bond_distance
_geom_bond_site_symmetry_2
_geom_bond_publ_flag
Cu1 N36 2.058(3) . ?
Cu1 N16 2.061(3) . ?
Cu1 N1 2.264(2) . ?
Cu1 Cl1 2.2810(9) . ?
Cu1 Cl2 2.2947(10) . ?
P1 N3 1.579(2) . ?
P1 N1 1.591(2) . ?
P1 O2 1.593(2) . ?
P1 O1 1.597(2) . ?
P2 N2 1.578(2) . ?
P2 N1 1.593(3) . ?
P2 O4 1.595(2) . ?
P2 O3 1.598(2) . ?
P3 N2 1.577(3) . ?
P3 N3 1.583(3) . ?
P3 O6 1.592(2) . ?
P3 O5 1.607(2) . ?
O1 C11 1.386(3) . ?
O2 C21 1.404(4) . ?
O3 C31 1.387(3) . ?
O4 C41 1.401(4) . ?
O5 C51 1.399(4) . ?
O6 C61 1.409(4) . ?
N16 C11 1.332(4) . ?
N16 C15 1.362(4) . ?
N26 C21 1.306(4) . ?
N26 C25 1.351(4) . ?
N36 C31 1.344(4) . ?
N36 C35 1.359(4) . ?
N46 C41 1.304(4) . ?
N46 C45 1.349(5) . ?
N56 C51 1.321(4) . ?
N56 C55 1.357(4) . ?
N66 C61 1.310(4) . ?
N66 C65 1.358(5) . ?
C11 C12 1.377(4) . ?
C12 C13 1.381(5) . ?
C12 H12 0.9500 . ?
C13 C14 1.397(5) . ?
C13 H13 0.9500 . ?
C14 C15 1.369(4) . ?
C14 H14 0.9500 . ?
C15 H15 0.9500 . ?
C21 C22 1.389(5) . ?
C22 C23 1.383(5) . ?
C22 H22 0.9500 . ?
C23 C24 1.376(6) . ?
C23 H23 0.9500 . ?
C24 C25 1.377(5) . ?
C24 H24 0.9500 . ?
C25 H25 0.9500 . ?
C31 C32 1.378(4) . ?
C32 C33 1.391(5) . ?
C32 H32 0.9500 . ?
C33 C34 1.388(5) . ?
C33 H33 0.9500 . ?
C34 C35 1.375(5) . ?
C34 H34 0.9500 . ?
C35 H35 0.9500 . ?
C41 C42 1.369(6) . ?
C42 C43 1.394(7) . ?
C42 H42 0.9500 . ?
C43 C44 1.387(7) . ?
C43 H43 0.9500 . ?
C44 C45 1.347(6) . ?
C44 H44 0.9500 . ?
C45 H45 0.9500 . ?
C51 C52 1.385(4) . ?
C52 C53 1.388(5) . ?
C52 H52 0.9500 . ?
C53 C54 1.393(6) . ?
C53 H53 0.9500 . ?
C54 C55 1.381(5) . ?
C54 H54 0.9500 . ?
C55 H55 0.9500 . ?
C61 C62 1.377(5) . ?
C62 C63 1.396(5) . ?
C62 H62 0.9500 . ?
C63 C64 1.368(6) . ?
C63 H63 0.9500 . ?
C64 C65 1.370(6) . ?
C64 H64 0.9500 . ?
C65 H65 0.9500 . ?

loop_
_geom_torsion_atom_site_label_1
_geom_torsion_atom_site_label_2
_geom_torsion_atom_site_label_3
_geom_torsion_atom_site_label_4
_geom_torsion
_geom_torsion_site_symmetry_1
_geom_torsion_site_symmetry_2
_geom_torsion_site_symmetry_3
_geom_torsion_site_symmetry_4
_geom_torsion_publ_flag
N3 P1 O1 C11 -161.2(2) . . . . ?
N1 P1 O1 C11 70.1(2) . . . . ?
O2 P1 O1 C11 -41.3(2) . . . . ?
N3 P1 O2 C21 46.1(3) . . . . ?
N1 P1 O2 C21 175.3(2) . . . . ?
O1 P1 O2 C21 -70.0(2) . . . . ?
N2 P2 O3 C31 160.0(2) . . . . ?
N1 P2 O3 C31 -70.7(2) . . . . ?
O4 P2 O3 C31 40.4(2) . . . . ?
N2 P2 O4 C41 -44.3(3) . . . . ?
N1 P2 O4 C41 -173.6(2) . . . . ?
O3 P2 O4 C41 72.5(2) . . . . ?
N2 P3 O5 C51 57.1(3) . . . . ?
N3 P3 O5 C51 -76.4(2) . . . . ?
O6 P3 O5 C51 170.4(2) . . . . ?
N2 P3 O6 C61 -61.5(3) . . . . ?
N3 P3 O6 C61 70.0(3) . . . . ?
O5 P3 O6 C61 -175.7(2) . . . . ?
N3 P1 N1 P2 1.7(2) . . . . ?
O2 P1 N1 P2 -123.69(17) . . . . ?
O1 P1 N1 P2 123.37(16) . . . . ?
N3 P1 N1 Cu1 -148.23(13) . . . . ?
O2 P1 N1 Cu1 86.37(14) . . . . ?
O1 P1 N1 Cu1 -26.58(16) . . . . ?
N2 P2 N1 P1 -5.3(2) . . . . ?
O4 P2 N1 P1 120.21(17) . . . . ?
O3 P2 N1 P1 -128.54(16) . . . . ?
N2 P2 N1 Cu1 144.31(13) . . . . ?
O4 P2 N1 Cu1 -90.13(14) . . . . ?
O3 P2 N1 Cu1 21.11(16) . . . . ?
N36 Cu1 N1 P1 167.37(14) . . . . ?
N16 Cu1 N1 P1 -9.52(15) . . . . ?
Cl1 Cu1 N1 P1 -100.81(13) . . . . ?
Cl2 Cu1 N1 P1 78.47(14) . . . . ?
N36 Cu1 N1 P2 16.20(15) . . . . ?
N16 Cu1 N1 P2 -160.69(14) . . . . ?
Cl1 Cu1 N1 P2 108.02(13) . . . . ?
Cl2 Cu1 N1 P2 -72.70(14) . . . . ?
N3 P3 N2 P2 4.6(2) . . . . ?
O6 P3 N2 P2 132.35(17) . . . . ?
O5 P3 N2 P2 -125.94(17) . . . . ?
N1 P2 N2 P3 2.1(2) . . . . ?
O4 P2 N2 P3 -119.65(18) . . . . ?
O3 P2 N2 P3 125.49(17) . . . . ?
N1 P1 N3 P3 5.4(2) . . . . ?
O2 P1 N3 P3 126.64(17) . . . . ?
O1 P1 N3 P3 -117.39(18) . . . . ?
N2 P3 N3 P1 -8.5(2) . . . . ?
O6 P3 N3 P1 -136.26(17) . . . . ?
O5 P3 N3 P1 122.02(17) . . . . ?
N36 Cu1 N16 C11 -107.9(11) . . . . ?
N1 Cu1 N16 C11 33.5(2) . . . . ?
Cl1 Cu1 N16 C11 139.4(2) . . . . ?
Cl2 Cu1 N16 C11 -74.0(2) . . . . ?
N36 Cu1 N16 C15 58.9(12) . . . . ?
N1 Cu1 N16 C15 -159.7(2) . . . . ?
Cl1 Cu1 N16 C15 -53.8(2) . . . . ?
Cl2 Cu1 N16 C15 92.8(2) . . . . ?
N16 Cu1 N36 C31 106.3(11) . . . . ?
N1 Cu1 N36 C31 -35.1(2) . . . . ?
Cl1 Cu1 N36 C31 -141.0(2) . . . . ?
Cl2 Cu1 N36 C31 72.4(2) . . . . ?
N16 Cu1 N36 C35 -64.9(12) . . . . ?
N1 Cu1 N36 C35 153.7(2) . . . . ?
Cl1 Cu1 N36 C35 47.8(2) . . . . ?
Cl2 Cu1 N36 C35 -98.8(2) . . . . ?
C15 N16 C11 C12 -1.7(4) . . . . ?
Cu1 N16 C11 C12 165.0(2) . . . . ?
C15 N16 C11 O1 -178.2(2) . . . . ?
Cu1 N16 C11 O1 -11.5(4) . . . . ?
P1 O1 C11 N16 -50.5(3) . . . . ?
P1 O1 C11 C12 132.8(3) . . . . ?
N16 C11 C12 C13 0.4(5) . . . . ?
O1 C11 C12 C13 176.9(3) . . . . ?
C11 C12 C13 C14 0.7(5) . . . . ?
C12 C13 C14 C15 -0.5(5) . . . . ?
C11 N16 C15 C14 1.9(4) . . . . ?
Cu1 N16 C15 C14 -166.0(3) . . . . ?
C13 C14 C15 N16 -0.9(5) . . . . ?
C25 N26 C21 C22 -0.2(5) . . . . ?
C25 N26 C21 O2 176.9(3) . . . . ?
P1 O2 C21 N26 35.7(4) . . . . ?
P1 O2 C21 C22 -146.9(3) . . . . ?
N26 C21 C22 C23 0.4(6) . . . . ?
O2 C21 C22 C23 -176.7(3) . . . . ?
C21 C22 C23 C24 0.1(6) . . . . ?
C22 C23 C24 C25 -0.9(6) . . . . ?
C21 N26 C25 C24 -0.7(6) . . . . ?
C23 C24 C25 N26 1.2(6) . . . . ?
C35 N36 C31 C32 0.8(4) . . . . ?
Cu1 N36 C31 C32 -170.4(2) . . . . ?
C35 N36 C31 O3 178.0(2) . . . . ?
Cu1 N36 C31 O3 6.8(4) . . . . ?
P2 O3 C31 N36 57.8(3) . . . . ?
P2 O3 C31 C32 -124.8(3) . . . . ?
N36 C31 C32 C33 0.3(5) . . . . ?
O3 C31 C32 C33 -176.9(3) . . . . ?
C31 C32 C33 C34 -1.2(5) . . . . ?
C32 C33 C34 C35 0.9(5) . . . . ?
C31 N36 C35 C34 -1.2(4) . . . . ?
Cu1 N36 C35 C34 170.8(2) . . . . ?
C33 C34 C35 N36 0.4(5) . . . . ?
C45 N46 C41 C42 -4.8(6) . . . . ?
C45 N46 C41 O4 179.0(3) . . . . ?
P2 O4 C41 N46 -21.3(4) . . . . ?
P2 O4 C41 C42 162.2(3) . . . . ?
N46 C41 C42 C43 3.0(7) . . . . ?
O4 C41 C42 C43 179.3(4) . . . . ?
C41 C42 C43 C44 2.0(8) . . . . ?
C42 C43 C44 C45 -4.8(8) . . . . ?
C43 C44 C45 N46 3.0(8) . . . . ?
C41 N46 C45 C44 1.6(7) . . . . ?
C55 N56 C51 C52 0.7(5) . . . . ?
C55 N56 C51 O5 -178.8(3) . . . . ?
P3 O5 C51 N56 9.0(4) . . . . ?
P3 O5 C51 C52 -170.5(2) . . . . ?
N56 C51 C52 C53 -0.5(5) . . . . ?
O5 C51 C52 C53 179.0(3) . . . . ?
C51 C52 C53 C54 -0.1(6) . . . . ?
C52 C53 C54 C55 0.3(6) . . . . ?
C51 N56 C55 C54 -0.4(5) . . . . ?
C53 C54 C55 N56 -0.1(6) . . . . ?
C65 N66 C61 C62 -0.2(5) . . . . ?
C65 N66 C61 O6 -174.7(3) . . . . ?
P3 O6 C61 N66 -100.1(3) . . . . ?
P3 O6 C61 C62 84.9(3) . . . . ?
N66 C61 C62 C63 0.1(5) . . . . ?
O6 C61 C62 C63 174.5(3) . . . . ?
C61 C62 C63 C64 -0.7(6) . . . . ?
C62 C63 C64 C65 1.3(6) . . . . ?
C61 N66 C65 C64 0.9(6) . . . . ?
C63 C64 C65 N66 -1.5(6) . . . . ?
